data_7226146
loop_
_publ_author_name
'Khavasi, Hamid Reza'
'Kavand, Sima'

_publ_section_title
;
 \p-Stacking synthon repetitivity in coordination compounds
;
_journal_issue 25
_journal_name_full CrystEngComm
_journal_page_first 4760
_journal_paper_doi 10.1039/C6CE00838K
_journal_volume 18
_journal_year 2016
_chemical_formula_moiety 'C15 H10 Br3 Hg1 N3 O1'
_chemical_formula_sum 'C15 H10 Br3 Hg N3 O'
_chemical_formula_weight 688.55
_chemical_name_systematic
; 
 ? 
;
_space_group_IT_number 11
_symmetry_cell_setting monoclinic
_symmetry_Int_Tables_number 11
_symmetry_space_group_name_Hall '-P 2yb'
_symmetry_space_group_name_H-M 'P 1 21/m 1'
_atom_sites_solution_hydrogens geom
_atom_sites_solution_primary direct
_atom_sites_solution_secondary difmap
_audit_creation_method SHELXL-97
_audit_update_record
;
2014-07-29 deposited with the CCDC.
2016-05-24 downloaded from the CCDC.
;
_cell_angle_alpha 90.00
_cell_angle_beta 91.698(11)
_cell_angle_gamma 90.00
_cell_formula_units_Z 2
_cell_length_a 9.8327(14)
_cell_length_b 6.6591(13)
_cell_length_c 12.8974(17)
_cell_measurement_reflns_used 856
_cell_measurement_temperature 298(2)
_cell_measurement_theta_max 29.45
_cell_measurement_theta_min 2.07
_cell_volume 844.1(2)
_computing_cell_refinement 'X-Area 1.31 (Stoe & Cie GmbH, 2005)'
_computing_data_collection 'X-Area 1.31 (Stoe & Cie GmbH, 2005)'
_computing_data_reduction 'X-Area 1.31 (Stoe & Cie GmbH, 2005)'
_computing_molecular_graphics 'ORTEP-3 for Windows (Farrugia, 1997)'
_computing_publication_material 'WinGX (Farrugia, 1999)'
_computing_structure_refinement 'SHELXL-97 (Sheldrick, 1997)'
_computing_structure_solution 'SHELXS-97 (Sheldrick, 1990)'
_diffrn_ambient_temperature 298(2)
_diffrn_detector_area_resol_mean '0.15 mm'
_diffrn_measured_fraction_theta_full 0.986
_diffrn_measured_fraction_theta_max 0.986
_diffrn_measurement_device_type 'STOE IPDS II'
_diffrn_measurement_method 'rotation method'
_diffrn_radiation_monochromator graphite
_diffrn_radiation_source 'fine-focus sealed tube'
_diffrn_radiation_type MoK\a
_diffrn_radiation_wavelength 0.71073
_diffrn_reflns_av_R_equivalents 0.1100
_diffrn_reflns_av_sigmaI/netI 0.1337
_diffrn_reflns_limit_h_max 13
_diffrn_reflns_limit_h_min -13
_diffrn_reflns_limit_k_max 9
_diffrn_reflns_limit_k_min -9
_diffrn_reflns_limit_l_max 15
_diffrn_reflns_limit_l_min -17
_diffrn_reflns_number 7757
_diffrn_reflns_theta_full 29.25
_diffrn_reflns_theta_max 29.25
_diffrn_reflns_theta_min 2.07
_diffrn_standards_number 0
_exptl_absorpt_correction_T_max 0.5134
_exptl_absorpt_correction_T_min 0.2086
_exptl_absorpt_correction_type numerical
_exptl_absorpt_process_details 'shape of crystal determined optically'
_exptl_crystal_colour Colorless
_exptl_crystal_density_diffrn 2.709
_exptl_crystal_density_method 'not measured'
_exptl_crystal_description Needle
_exptl_crystal_F_000 628
_exptl_crystal_size_max 0.12
_exptl_crystal_size_mid 0.03
_exptl_crystal_size_min 0.02
_refine_diff_density_max 1.250
_refine_diff_density_min -1.200
_refine_diff_density_rms 0.381
_refine_ls_extinction_method none
_refine_ls_goodness_of_fit_ref 1.149
_refine_ls_hydrogen_treatment constr
_refine_ls_matrix_type full
_refine_ls_number_parameters 139
_refine_ls_number_reflns 2373
_refine_ls_number_restraints 0
_refine_ls_restrained_S_all 1.149
_refine_ls_R_factor_all 0.0952
_refine_ls_R_factor_gt 0.0906
_refine_ls_shift/su_max 0.002
_refine_ls_shift/su_mean 0.000
_refine_ls_structure_factor_coef Fsqd
_refine_ls_weighting_details 'calc w=1/[\s^2^(Fo^2^)+(0.1168P)^2^+2.0035P] where P=(Fo^2^+2Fc^2^)/3'
_refine_ls_weighting_scheme calc
_refine_ls_wR_factor_gt 0.1710
_refine_ls_wR_factor_ref 0.1920
_reflns_number_gt 1568
_reflns_number_total 2373
_reflns_threshold_expression >2sigma(I)
_cod_data_source_file c6ce00838k2.cif
_cod_data_source_block shelxl
_cod_depositor_comments
;
The following automatic conversions were performed:

'_symmetry_cell_setting' value 'Monoclinic' changed to 'monoclinic'
according to
/usr/data/users/saulius/crontab/automatic-downloads/current/RSC/lib/dictionaries/cif_core.dic
dictionary named 'cif_core.dic' version 2.4.2 from 2011-04-26.

Automatic conversion script
Id: cif_fix_values 4268 2015-11-12 08:31:59Z antanas 
;
_cod_original_sg_symbol_H-M 'P 21/m'
_cod_original_formula_sum 'C15 H10 Br3 Hg1 N3 O1'
_cod_database_code 7226146

loop_
_symmetry_equiv_pos_site_id
_symmetry_equiv_pos_as_xyz
1 x,y,z
2 -x,1/2+y,-z
3 -x,-y,-z
4 x,1/2-y,z

loop_
_atom_site_label
_atom_site_type_symbol
_atom_site_fract_x
_atom_site_fract_y
_atom_site_fract_z
_atom_site_U_iso_or_equiv
_atom_site_adp_type
_atom_site_occupancy
_atom_site_symmetry_multiplicity
_atom_site_calc_flag
_atom_site_refinement_flags
Hg1 Hg 0.48429(8) 0.7500 0.38609(8) 0.0563(4) Uani 1 2 d S
Br1 Br 0.3176(3) 0.7500 0.2449(3) 0.0769(9) Uani 1 2 d S
Br2 Br 0.5979(2) 0.7500 0.5578(2) 0.0690(8) Uani 1 2 d S
Br3 Br 1.1467(3) 0.7500 -0.4654(2) 0.0684(8) Uani 1 2 d S
O1 O 0.7109(17) 0.7500 -0.0411(13) 0.070(5) Uani 1 2 d S
N1 N 0.9380(16) 0.7500 0.1763(16) 0.051(4) Uani 1 2 d S
N2 N 0.698(2) 0.7500 0.2867(14) 0.051(4) Uani 1 2 d S
N3 N 0.9425(15) 0.7500 -0.0256(16) 0.050(4) Uani 1 2 d S
H3A H 1.0058 0.7500 0.0218 0.060 Uiso 1 2 calc SR
C1 C 0.9411(18) 0.7500 0.278(2) 0.051(5) Uani 1 2 d S
H1 H 1.0250 0.7500 0.3136 0.061 Uiso 1 2 calc SR
C2 C 0.819(2) 0.7500 0.337(2) 0.052(5) Uani 1 2 d S
H2 H 0.8246 0.7500 0.4087 0.063 Uiso 1 2 calc SR
C3 C 0.696(2) 0.7500 0.1836(18) 0.046(5) Uani 1 2 d S
H3 H 0.6116 0.7500 0.1483 0.055 Uiso 1 2 calc SR
C4 C 0.815(2) 0.7500 0.1249(19) 0.050(5) Uani 1 2 d S
C5 C 0.816(2) 0.7500 0.009(2) 0.049(5) Uani 1 2 d S
C6 C 0.9867(18) 0.7500 -0.1262(16) 0.040(4) Uani 1 2 d S
C7 C 0.900(2) 0.7500 -0.2117(17) 0.051(6) Uani 1 2 d S
H7 H 0.8066 0.7500 -0.2021 0.062 Uiso 1 2 calc SR
C8 C 0.949(2) 0.7500 -0.314(2) 0.055(6) Uani 1 2 d S
H8 H 0.8881 0.7500 -0.3712 0.067 Uiso 1 2 calc SR
C9 C 1.087(2) 0.7500 -0.3286(19) 0.049(5) Uani 1 2 d S
C10 C 1.1794(19) 0.7500 -0.2431(17) 0.045(5) Uani 1 2 d S
C11 C 1.324(2) 0.7500 -0.259(2) 0.055(6) Uani 1 2 d S
H11 H 1.3581 0.7500 -0.3253 0.066 Uiso 1 2 calc SR
C12 C 1.412(2) 0.7500 -0.173(2) 0.057(6) Uani 1 2 d S
H12 H 1.5051 0.7500 -0.1827 0.069 Uiso 1 2 calc SR
C13 C 1.367(2) 0.7500 -0.074(2) 0.060(7) Uani 1 2 d S
H13 H 1.4278 0.7500 -0.0174 0.072 Uiso 1 2 calc SR
C14 C 1.2271(19) 0.7500 -0.0585(18) 0.044(5) Uani 1 2 d S
H14 H 1.1971 0.7500 0.0092 0.052 Uiso 1 2 calc SR
C15 C 1.130(2) 0.7500 -0.1395(18) 0.044(5) Uani 1 2 d S

loop_
_atom_site_aniso_label
_atom_site_aniso_U_11
_atom_site_aniso_U_22
_atom_site_aniso_U_33
_atom_site_aniso_U_23
_atom_site_aniso_U_13
_atom_site_aniso_U_12
Hg1 0.0369(4) 0.0822(7) 0.0497(6) 0.000 0.0004(3) 0.000
Br1 0.0468(12) 0.120(3) 0.0633(18) 0.000 -0.0115(12) 0.000
Br2 0.0409(11) 0.121(2) 0.0454(14) 0.000 0.0034(9) 0.000
Br3 0.0535(12) 0.110(2) 0.0422(15) 0.000 0.0055(10) 0.000
O1 0.044(8) 0.140(18) 0.026(8) 0.000 -0.003(6) 0.000
N1 0.026(7) 0.083(13) 0.044(11) 0.000 0.008(6) 0.000
N2 0.057(11) 0.070(12) 0.028(10) 0.000 0.008(8) 0.000
N3 0.020(6) 0.086(13) 0.043(11) 0.000 0.005(6) 0.000
C1 0.021(7) 0.076(15) 0.055(13) 0.000 -0.014(8) 0.000
C2 0.033(9) 0.067(14) 0.056(15) 0.000 -0.009(9) 0.000
C3 0.045(10) 0.045(11) 0.047(13) 0.000 -0.002(9) 0.000
C4 0.035(9) 0.067(14) 0.049(14) 0.000 0.011(8) 0.000
C5 0.033(9) 0.035(10) 0.077(17) 0.000 -0.007(9) 0.000
C6 0.027(7) 0.051(11) 0.042(12) 0.000 -0.001(7) 0.000
C7 0.033(9) 0.093(18) 0.028(10) 0.000 -0.006(7) 0.000
C8 0.032(9) 0.079(16) 0.055(15) 0.000 -0.001(9) 0.000
C9 0.033(9) 0.064(14) 0.051(14) 0.000 -0.002(8) 0.000
C10 0.030(8) 0.066(14) 0.040(12) 0.000 0.006(7) 0.000
C11 0.032(9) 0.075(16) 0.059(15) 0.000 0.011(9) 0.000
C12 0.031(9) 0.075(16) 0.067(17) 0.000 0.016(9) 0.000
C13 0.033(9) 0.055(14) 0.09(2) 0.000 -0.019(11) 0.000
C14 0.029(8) 0.058(12) 0.044(12) 0.000 -0.002(7) 0.000
C15 0.042(10) 0.042(11) 0.049(13) 0.000 0.002(8) 0.000

loop_
_atom_type_symbol
_atom_type_description
_atom_type_scat_dispersion_real
_atom_type_scat_dispersion_imag
_atom_type_scat_source
C C 0.0033 0.0016 'International Tables Vol C Tables 4.2.6.8 and 6.1.1.4'
H H 0.0000 0.0000 'International Tables Vol C Tables 4.2.6.8 and 6.1.1.4'
N N 0.0061 0.0033 'International Tables Vol C Tables 4.2.6.8 and 6.1.1.4'
Hg Hg -2.3894 9.2266 'International Tables Vol C Tables 4.2.6.8 and 6.1.1.4'
Br Br -0.2901 2.4595 'International Tables Vol C Tables 4.2.6.8 and 6.1.1.4'
O O 0.0106 0.0060 'International Tables Vol C Tables 4.2.6.8 and 6.1.1.4'

loop_
_geom_angle_atom_site_label_1
_geom_angle_atom_site_label_2
_geom_angle_atom_site_label_3
_geom_angle
Br1 Hg1 Br2 164.36(11)
Br1 Hg1 N2 100.1(4)
Br2 Hg1 N2 95.5(4)
C1 N1 C4 118.7(18)
C3 N2 C2 118(2)
C3 N2 Hg1 121.8(14)
C2 N2 Hg1 120.4(16)
C5 N3 C6 129.5(19)
C5 N3 H3A 115.2
C6 N3 H3A 115.2
N1 C1 C2 122.0(17)
N1 C1 H1 119.0
C2 C1 H1 119.0
N2 C2 C1 120(2)
N2 C2 H2 120.2
C1 C2 H2 120.2
N2 C3 C4 123(2)
N2 C3 H3 118.4
C4 C3 H3 118.4
N1 C4 C3 119(2)
N1 C4 C5 117.0(18)
C3 C4 C5 124.4(19)
O1 C5 N3 128(3)
O1 C5 C4 121(2)
N3 C5 C4 111.5(18)
C7 C6 N3 123.3(18)
C7 C6 C15 120(2)
N3 C6 C15 117.0(17)
C6 C7 C8 122.0(19)
C6 C7 H7 119.0
C8 C7 H7 119.0
C9 C8 C7 119(2)
C9 C8 H8 120.5
C7 C8 H8 120.5
C8 C9 C10 121(2)
C8 C9 Br3 117.5(18)
C10 C9 Br3 121.7(16)
C9 C10 C15 120.2(18)
C9 C10 C11 120(2)
C15 C10 C11 119(2)
C12 C11 C10 119(2)
C12 C11 H11 120.7
C10 C11 H11 120.7
C13 C12 C11 123(2)
C13 C12 H12 118.7
C11 C12 H12 118.7
C12 C13 C14 119(2)
C12 C13 H13 120.6
C14 C13 H13 120.6
C13 C14 C15 123(2)
C13 C14 H14 118.3
C15 C14 H14 118.3
C14 C15 C6 125(2)
C14 C15 C10 117.2(19)
C6 C15 C10 118.3(19)

loop_
_geom_bond_atom_site_label_1
_geom_bond_atom_site_label_2
_geom_bond_distance
Hg1 Br1 2.413(3)
Hg1 Br2 2.450(3)
Hg1 N2 2.49(2)
Br3 C9 1.88(3)
O1 C5 1.20(3)
N1 C1 1.31(3)
N1 C4 1.36(3)
N2 C3 1.33(3)
N2 C2 1.34(3)
N3 C5 1.34(3)
N3 C6 1.38(3)
N3 H3A 0.8600
C1 C2 1.43(3)
C1 H1 0.9300
C2 H2 0.9300
C3 C4 1.41(3)
C3 H3 0.9300
C4 C5 1.49(4)
C6 C7 1.37(3)
C6 C15 1.43(3)
C7 C8 1.42(4)
C7 H7 0.9300
C8 C9 1.38(3)
C8 H8 0.9300
C9 C10 1.41(3)
C10 C15 1.43(3)
C10 C11 1.44(3)
C11 C12 1.38(4)
C11 H11 0.9300
C12 C13 1.36(4)
C12 H12 0.9300
C13 C14 1.39(3)
C13 H13 0.9300
C14 C15 1.39(3)
C14 H14 0.9300

loop_
_geom_hbond_atom_site_label_D
_geom_hbond_atom_site_label_H
_geom_hbond_atom_site_label_A
_geom_hbond_distance_DH
_geom_hbond_distance_HA
_geom_hbond_distance_DA
_geom_hbond_angle_DHA
_geom_hbond_site_symmetry_A
_geom_hbond_publ_flag
N3 H3A N1 0.8600 2.1200 2.61(3) 115.00 . yes
C7 H7 O1 0.9300 2.3100 2.92(3) 123.00 . yes
C11 H11 Br2 0.9300 2.8400 3.64(2) 145.00 1_654 yes
C11 H11 Br3 0.9300 2.7100 3.14(2) 109.00 . yes
C11 H11 Br2 0.9300 2.8400 3.64(2) 145.00 4_664 yes
C14 H14 N3 0.9300 2.5300 2.84(2) 100.00 . yes

loop_
_geom_torsion_atom_site_label_1
_geom_torsion_atom_site_label_2
_geom_torsion_atom_site_label_3
_geom_torsion_atom_site_label_4
_geom_torsion
Br1 Hg1 N2 C3 0.000(2)
Br2 Hg1 N2 C3 180.000(1)
Br1 Hg1 N2 C2 180.000(2)
Br2 Hg1 N2 C2 0.000(2)
C4 N1 C1 C2 0.000(3)
C3 N2 C2 C1 0.000(3)
Hg1 N2 C2 C1 180.000(2)
N1 C1 C2 N2 0.000(3)
C2 N2 C3 C4 0.000(2)
Hg1 N2 C3 C4 180.000(1)
C1 N1 C4 C3 0.000(2)
C1 N1 C4 C5 180.000(1)
N2 C3 C4 N1 0.000(2)
N2 C3 C4 C5 180.000(2)
C6 N3 C5 O1 0.0
C6 N3 C5 C4 180.000(1)
N1 C4 C5 O1 180.000(1)
C3 C4 C5 O1 0.000(2)
N1 C4 C5 N3 0.000(1)
C3 C4 C5 N3 180.000(1)
C5 N3 C6 C7 0.000(1)
C5 N3 C6 C15 180.0
N3 C6 C7 C8 180.000(2)
C15 C6 C7 C8 0.000(2)
C6 C7 C8 C9 0.000(3)
C7 C8 C9 C10 0.000(3)
C7 C8 C9 Br3 180.000(2)
C8 C9 C10 C15 0.000(3)
Br3 C9 C10 C15 180.000(2)
C8 C9 C10 C11 180.000(2)
Br3 C9 C10 C11 0.000(3)
C9 C10 C11 C12 180.000(2)
C15 C10 C11 C12 0.000(3)
C10 C11 C12 C13 0.000(3)
C11 C12 C13 C14 0.000(2)
C12 C13 C14 C15 0.000(2)
C13 C14 C15 C6 180.0
C13 C14 C15 C10 0.000(1)
C7 C6 C15 C14 180.000(1)
N3 C6 C15 C14 0.000(1)
C7 C6 C15 C10 0.000(2)
N3 C6 C15 C10 180.000(2)
C9 C10 C15 C14 180.000(2)
C11 C10 C15 C14 0.000(2)
C9 C10 C15 C6 0.000(2)
C11 C10 C15 C6 180.000(2)
